data_4034365
loop_
_publ_author_name
'Nguyen, Thanh Binh'
'Retailleau, Pascal'

_publ_section_title
;
 Sulfur-Promoted DABCO-Catalyzed Oxidative Trimerization of
 Phenylacetonitriles.
;
_journal_issue 9
_journal_name_full 'The Journal of organic chemistry'
_journal_page_first 5907
_journal_page_last 5912
_journal_paper_doi 10.1021/acs.joc.9b00408
_journal_volume 84
_journal_year 2019
_chemical_formula_moiety 'C33 H35 N3'
_chemical_formula_sum 'C33 H35 N3'
_chemical_formula_weight 473.64
_space_group_crystal_system monoclinic
_space_group_IT_number 15
_space_group_name_Hall '-C 2yc'
_space_group_name_H-M_alt 'C 1 2/c 1'
_atom_sites_solution_hydrogens mixed
_atom_sites_solution_primary dual
_atom_sites_solution_secondary difmap
_audit_creation_method SHELXL-2018/1
_cell_angle_alpha 90
_cell_angle_beta 114.109(10)
_cell_angle_gamma 90
_cell_formula_units_Z 8
_cell_length_a 25.855(2)
_cell_length_b 9.4237(6)
_cell_length_c 25.289(2)
_cell_measurement_reflns_used 5788
_cell_measurement_temperature 293(2)
_cell_measurement_theta_max 25.5330
_cell_measurement_theta_min 3.5740
_cell_volume 5624.2(8)
_computing_cell_refinement 'CrysAlisPro 1.171.39.43c (Rigaku OD, 2018)'
_computing_data_collection 'CrysAlisPro 1.171.39.43c (Rigaku OD, 2018)'
_computing_data_reduction 'CrysAlisPro 1.171.39.43c (Rigaku OD, 2018)'
_computing_structure_refinement 'SHELXL-2018/1 (Sheldrick, 2015)'
_computing_structure_solution 'SHELXT-2014 (Sheldrick, 2015)'
_diffrn_ambient_temperature 293(2)
_diffrn_detector 'HPAD Dectris PILATUS3R 200 K'
_diffrn_measured_fraction_theta_full 0.996
_diffrn_measured_fraction_theta_max 0.996
_diffrn_measurement_device 'four-circle diffractometer'
_diffrn_measurement_device_type 'XtaLAB AFC12 (RINC): Kappa single'
_diffrn_radiation_monochromator 'Rigaku MaxFlux double bounce mirror '
_diffrn_radiation_probe x-ray
_diffrn_radiation_type 'Mo K\a'
_diffrn_radiation_wavelength 0.71073
_diffrn_reflns_av_R_equivalents 0.0460
_diffrn_reflns_av_unetI/netI 0.0415
_diffrn_reflns_Laue_measured_fraction_full 0.996
_diffrn_reflns_Laue_measured_fraction_max 0.996
_diffrn_reflns_limit_h_max 31
_diffrn_reflns_limit_h_min -30
_diffrn_reflns_limit_k_max 10
_diffrn_reflns_limit_k_min -11
_diffrn_reflns_limit_l_max 30
_diffrn_reflns_limit_l_min -30
_diffrn_reflns_number 22649
_diffrn_reflns_point_group_measured_fraction_full 0.996
_diffrn_reflns_point_group_measured_fraction_max 0.996
_diffrn_reflns_theta_full 25.242
_diffrn_reflns_theta_max 25.347
_diffrn_reflns_theta_min 3.576
_diffrn_source 'micro-focus sealed X-ray tube'
_diffrn_source_type 'Rigaku (Mo) mm003 X-ray Source'
_exptl_absorpt_coefficient_mu 0.065
_exptl_absorpt_correction_T_max 1.00000
_exptl_absorpt_correction_T_min 0.22537
_exptl_absorpt_correction_type multi-scan
_exptl_absorpt_process_details
;
CrysAlisPro 1.171.39.43c (Rigaku Oxford Diffraction, 2018)
Empirical absorption correction using spherical harmonics,
 implemented in SCALE3 ABSPACK scaling algorithm.
;
_exptl_crystal_colour yellow
_exptl_crystal_density_diffrn 1.116
_exptl_crystal_description tab
_exptl_crystal_F_000 2024
_exptl_crystal_size_max 0.20
_exptl_crystal_size_mid 0.10
_exptl_crystal_size_min 0.08
_refine_diff_density_max 0.248
_refine_diff_density_min -0.299
_refine_diff_density_rms 0.037
_refine_ls_extinction_method none
_refine_ls_goodness_of_fit_ref 1.032
_refine_ls_hydrogen_treatment mixed
_refine_ls_matrix_type full
_refine_ls_number_parameters 337
_refine_ls_number_reflns 5135
_refine_ls_number_restraints 55
_refine_ls_restrained_S_all 1.030
_refine_ls_R_factor_all 0.0907
_refine_ls_R_factor_gt 0.0690
_refine_ls_shift/su_max 0.000
_refine_ls_shift/su_mean 0.000
_refine_ls_structure_factor_coef Fsqd
_refine_ls_weighting_details 'w=1/[\s^2^(Fo^2^)+(0.0790P)^2^+5.6355P] where P=(Fo^2^+2Fc^2^)/3'
_refine_ls_weighting_scheme calc
_refine_ls_wR_factor_gt 0.1751
_refine_ls_wR_factor_ref 0.1887
_reflns_Friedel_coverage 0.000
_reflns_number_gt 3820
_reflns_number_total 5136
_reflns_threshold_expression 'I > 2\s(I)'
_cod_data_source_file jo9b00408_si_004.cif
_cod_data_source_block HJY173F2
_cod_original_cell_volume 5624.0(8)
_cod_original_sg_symbol_H-M 'C 2/c'
_cod_database_code 4034365
_shelx_space_group_comment
;
The symmetry employed for this shelxl refinement is uniquely defined
by the following loop, which should always be used as a source of
symmetry information in preference to the above space-group names.
They are only intended as comments.
;

loop_
_space_group_symop_operation_xyz
'x, y, z'
'-x, y, -z+1/2'
'x+1/2, y+1/2, z'
'-x+1/2, y+1/2, -z+1/2'
'-x, -y, -z'
'x, -y, z-1/2'
'-x+1/2, -y+1/2, -z'
'x+1/2, -y+1/2, z-1/2'

loop_
_atom_site_label
_atom_site_type_symbol
_atom_site_fract_x
_atom_site_fract_y
_atom_site_fract_z
_atom_site_U_iso_or_equiv
_atom_site_adp_type
_atom_site_occupancy
_atom_site_site_symmetry_order
_atom_site_calc_flag
_atom_site_refinement_flags_posn
_atom_site_refinement_flags_adp
N1 N 0.44985(8) 0.0326(2) 0.42333(7) 0.0524(5) Uani 1 1 d . .
C1 C 0.48099(9) 0.1483(2) 0.43287(9) 0.0495(5) Uani 1 1 d . .
N2 N 0.52289(9) 0.1783(2) 0.48338(8) 0.0631(6) Uani 1 1 d D .
H2N1 H 0.5441(11) 0.254(3) 0.4870(12) 0.076 Uiso 1 1 d D U
H2N2 H 0.5314(12) 0.116(3) 0.5125(11) 0.076 Uiso 1 1 d D U
C2 C 0.46502(9) 0.2378(2) 0.38055(9) 0.0486(5) Uani 1 1 d . .
C3 C 0.42315(9) 0.1682(2) 0.33795(9) 0.0484(5) Uani 1 1 d . .
N3 N 0.37892(12) -0.2836(3) 0.40572(11) 0.0973(9) Uani 1 1 d . .
C4 C 0.41232(9) 0.0378(2) 0.36499(9) 0.0490(5) Uani 1 1 d . .
C8 C 0.28938(10) 0.0261(3) 0.25680(10) 0.0593(6) Uani 1 1 d . .
H8 H 0.287266 0.100780 0.279855 0.071 Uiso 1 1 calc R U
C7 C 0.33062(10) -0.0776(2) 0.28050(9) 0.0529(6) Uani 1 1 d . .
C6 C 0.37726(11) -0.1870(3) 0.37754(11) 0.0670(7) Uani 1 1 d . .
C5 C 0.37403(9) -0.0684(2) 0.34093(9) 0.0529(6) Uani 1 1 d . .
C9 C 0.25163(10) 0.0197(3) 0.19966(10) 0.0639(7) Uani 1 1 d . .
H9 H 0.224715 0.091085 0.184709 0.077 Uiso 1 1 calc R U
C20 C 0.33895(14) 0.3894(3) 0.20768(11) 0.0793(9) Uani 1 1 d . .
H20 H 0.319158 0.474716 0.200033 0.095 Uiso 1 1 calc R U
C21 C 0.36607(12) 0.3441(3) 0.26425(10) 0.0668(7) Uani 1 1 d . .
H21 H 0.365268 0.400423 0.294108 0.080 Uiso 1 1 calc R U
C22 C 0.31014(19) 0.3659(6) 0.10032(14) 0.1280(16) Uani 1 1 d . .
H22 H 0.323719 0.464208 0.106010 0.154 Uiso 1 1 calc R U
C23 C 0.25054(19) 0.3914(6) 0.08312(16) 0.1420(18) Uani 1 1 d . .
H23A H 0.235842 0.443622 0.047403 0.213 Uiso 1 1 calc R U
H23B H 0.245045 0.445255 0.112637 0.213 Uiso 1 1 calc R U
H23C H 0.231014 0.302398 0.077837 0.213 Uiso 1 1 calc R U
C24 C 0.3337(2) 0.3193(5) 0.06020(13) 0.1253(15) Uani 1 1 d . .
H24A H 0.373294 0.342894 0.075409 0.188 Uiso 1 1 calc R U
H24B H 0.314302 0.365622 0.023560 0.188 Uiso 1 1 calc R U
H24C H 0.329284 0.218398 0.055067 0.188 Uiso 1 1 calc R U
C25 C 0.49221(9) 0.3743(2) 0.37807(9) 0.0502(5) Uani 1 1 d . .
C26 C 0.51313(11) 0.3999(3) 0.33649(11) 0.0640(7) Uani 1 1 d . .
H26 H 0.510666 0.329507 0.309800 0.077 Uiso 1 1 calc R U
C27 C 0.53749(12) 0.5282(3) 0.33422(12) 0.0727(8) Uani 1 1 d . .
H27 H 0.551109 0.542589 0.305811 0.087 Uiso 1 1 calc R U
C28 C 0.54237(11) 0.6365(3) 0.37285(12) 0.0656(7) Uani 1 1 d . .
C29 C 0.52141(13) 0.6107(3) 0.41421(13) 0.0741(8) Uani 1 1 d . .
H29 H 0.523850 0.681402 0.440779 0.089 Uiso 1 1 calc R U
C30 C 0.49683(12) 0.4817(3) 0.41697(11) 0.0655(7) Uani 1 1 d . .
H30 H 0.483250 0.467320 0.445400 0.079 Uiso 1 1 calc R U
C31 C 0.56721(13) 0.7795(3) 0.36813(16) 0.0876(9) Uani 1 1 d . .
H31 H 0.590234 0.764227 0.346001 0.105 Uiso 1 1 calc R U
C32 C 0.52179(17) 0.8808(4) 0.3344(2) 0.1181(14) Uani 1 1 d . .
H32A H 0.538458 0.968618 0.330092 0.177 Uiso 1 1 calc R U
H32B H 0.497831 0.897640 0.354429 0.177 Uiso 1 1 calc R U
H32C H 0.499662 0.841553 0.296857 0.177 Uiso 1 1 calc R U
C33 C 0.6051(2) 0.8398(5) 0.4244(2) 0.191(3) Uani 1 1 d . .
H33A H 0.623070 0.923319 0.418113 0.287 Uiso 1 1 calc R U
H33B H 0.633409 0.771104 0.445504 0.287 Uiso 1 1 calc R U
H33C H 0.583412 0.864192 0.446135 0.287 Uiso 1 1 calc R U
C19 C 0.34037(13) 0.3120(3) 0.16238(11) 0.0743(8) Uani 1 1 d . .
C18 C 0.36962(11) 0.1849(3) 0.17555(10) 0.0667(7) Uani 1 1 d . .
H18 H 0.371414 0.130243 0.145717 0.080 Uiso 1 1 calc R U
C17 C 0.39613(10) 0.1372(3) 0.23169(9) 0.0572(6) Uani 1 1 d . .
H17 H 0.415390 0.051109 0.239199 0.069 Uiso 1 1 calc R U
C16 C 0.39443(9) 0.2158(2) 0.27700(9) 0.0484(5) Uani 1 1 d . .
C15 C 0.16204(16) -0.1829(6) 0.09045(14) 0.141(2) Uani 1 1 d . .
H15A H 0.145127 -0.154842 0.116283 0.211 Uiso 1 1 calc R U
H15B H 0.174146 -0.279988 0.097828 0.211 Uiso 1 1 calc R U
H15C H 0.134763 -0.173448 0.051116 0.211 Uiso 1 1 calc R U
C14 C 0.23918(18) -0.1237(5) 0.06030(14) 0.1250(15) Uani 1 1 d . .
H14A H 0.272047 -0.064840 0.069645 0.188 Uiso 1 1 calc R U
H14B H 0.213001 -0.105938 0.021067 0.188 Uiso 1 1 calc R U
H14C H 0.250287 -0.221672 0.064426 0.188 Uiso 1 1 calc R U
C13 C 0.21176(12) -0.0908(4) 0.09992(11) 0.0821(9) Uani 1 1 d . .
H13 H 0.197055 0.006126 0.090647 0.099 Uiso 1 1 calc R U
C12 C 0.33043(12) -0.1910(3) 0.24582(11) 0.0665(7) Uani 1 1 d . .
H12 H 0.356232 -0.264553 0.261162 0.080 Uiso 1 1 calc R U
C11 C 0.29215(12) -0.1960(3) 0.18844(11) 0.0727(8) Uani 1 1 d . .
H11 H 0.292993 -0.272816 0.165716 0.087 Uiso 1 1 calc R U
C10 C 0.25271(10) -0.0897(3) 0.16405(10) 0.0638(7) Uani 1 1 d . .

loop_
_atom_site_aniso_label
_atom_site_aniso_U_11
_atom_site_aniso_U_22
_atom_site_aniso_U_33
_atom_site_aniso_U_23
_atom_site_aniso_U_13
_atom_site_aniso_U_12
N1 0.0562(11) 0.0529(11) 0.0355(9) 0.0067(8) 0.0062(8) -0.0064(9)
C1 0.0542(12) 0.0512(13) 0.0349(10) 0.0037(9) 0.0098(9) -0.0034(10)
N2 0.0724(14) 0.0608(13) 0.0373(10) 0.0064(9) 0.0031(9) -0.0176(11)
C2 0.0550(12) 0.0497(13) 0.0369(11) 0.0023(9) 0.0144(10) 0.0000(10)
C3 0.0549(12) 0.0496(12) 0.0354(10) 0.0022(9) 0.0129(9) 0.0038(10)
N3 0.0951(18) 0.0826(18) 0.0756(16) 0.0248(14) -0.0046(14) -0.0319(14)
C4 0.0510(12) 0.0518(13) 0.0354(11) 0.0034(9) 0.0088(9) 0.0009(10)
C8 0.0525(13) 0.0656(15) 0.0491(13) -0.0061(11) 0.0096(11) 0.0014(11)
C7 0.0526(12) 0.0517(13) 0.0428(12) 0.0026(10) 0.0078(10) -0.0058(10)
C6 0.0607(15) 0.0662(16) 0.0501(14) 0.0068(13) -0.0018(11) -0.0168(12)
C5 0.0524(12) 0.0528(13) 0.0427(12) 0.0043(10) 0.0086(10) -0.0020(11)
C9 0.0517(13) 0.0730(17) 0.0535(14) 0.0010(13) 0.0076(11) 0.0086(12)
C20 0.107(2) 0.0682(18) 0.0558(15) 0.0219(13) 0.0259(15) 0.0338(16)
C21 0.0900(18) 0.0588(15) 0.0458(13) 0.0055(11) 0.0219(13) 0.0157(14)
C22 0.136(3) 0.182(4) 0.0526(18) 0.049(2) 0.025(2) 0.063(3)
C23 0.118(3) 0.189(5) 0.068(2) 0.015(3) -0.014(2) 0.026(3)
C24 0.163(4) 0.156(4) 0.0408(16) 0.019(2) 0.025(2) 0.012(3)
C25 0.0555(12) 0.0515(13) 0.0375(11) 0.0052(10) 0.0126(10) 0.0007(10)
C26 0.0784(17) 0.0645(16) 0.0547(14) 0.0022(12) 0.0329(13) 0.0001(13)
C27 0.0786(18) 0.0782(19) 0.0713(17) 0.0183(15) 0.0408(15) -0.0007(15)
C28 0.0640(15) 0.0576(15) 0.0753(17) 0.0164(13) 0.0285(13) 0.0004(12)
C29 0.092(2) 0.0548(15) 0.0796(18) -0.0101(13) 0.0392(16) -0.0130(14)
C30 0.0864(18) 0.0612(16) 0.0564(14) -0.0036(12) 0.0367(13) -0.0123(13)
C31 0.0805(19) 0.0701(18) 0.113(2) 0.0259(18) 0.0409(19) -0.0044(15)
C32 0.103(3) 0.086(2) 0.156(4) 0.057(2) 0.044(3) 0.008(2)
C33 0.174(5) 0.142(4) 0.159(4) 0.066(3) -0.034(4) -0.097(4)
C19 0.0855(18) 0.087(2) 0.0427(13) 0.0217(13) 0.0183(13) 0.0199(16)
C18 0.0757(16) 0.0813(18) 0.0378(12) 0.0008(12) 0.0178(12) 0.0108(14)
C17 0.0659(14) 0.0592(14) 0.0412(12) 0.0055(11) 0.0163(11) 0.0133(12)
C16 0.0536(12) 0.0494(12) 0.0358(11) 0.0057(9) 0.0119(9) 0.0031(10)
C15 0.092(2) 0.257(6) 0.0566(18) -0.021(3) 0.0128(17) -0.070(3)
C14 0.121(3) 0.192(5) 0.0564(18) 0.010(2) 0.031(2) -0.020(3)
C13 0.0727(17) 0.099(2) 0.0517(15) -0.0085(15) 0.0019(13) -0.0007(16)
C12 0.0758(16) 0.0501(14) 0.0535(14) 0.0034(11) 0.0059(12) 0.0037(12)
C11 0.0892(19) 0.0575(16) 0.0531(14) -0.0107(12) 0.0103(14) -0.0054(14)
C10 0.0568(14) 0.0702(17) 0.0479(13) 0.0029(12) 0.0044(11) -0.0039(12)

loop_
_atom_type_symbol
_atom_type_description
_atom_type_scat_dispersion_real
_atom_type_scat_dispersion_imag
_atom_type_scat_source
C C 0.0033 0.0016 'International Tables Vol C Tables 4.2.6.8 and 6.1.1.4'
H H 0.0000 0.0000 'International Tables Vol C Tables 4.2.6.8 and 6.1.1.4'
N N 0.0061 0.0033 'International Tables Vol C Tables 4.2.6.8 and 6.1.1.4'

loop_
_geom_angle_atom_site_label_1
_geom_angle_atom_site_label_2
_geom_angle_atom_site_label_3
_geom_angle
C1 N1 C4 105.84(17)
N1 C1 N2 123.42(19)
N1 C1 C2 112.44(18)
N2 C1 C2 124.1(2)
C1 N2 H2N1 120.2(18)
C1 N2 H2N2 119.0(18)
H2N1 N2 H2N2 121(3)
C3 C2 C1 106.14(19)
C3 C2 C25 129.10(19)
C1 C2 C25 124.74(19)
C2 C3 C16 125.7(2)
C2 C3 C4 105.99(18)
C16 C3 C4 128.32(19)
C5 C4 N1 120.66(19)
C5 C4 C3 129.78(19)
N1 C4 C3 109.54(18)
C9 C8 C7 120.9(2)
C9 C8 H8 119.6
C7 C8 H8 119.6
C12 C7 C8 117.8(2)
C12 C7 C5 120.3(2)
C8 C7 C5 121.8(2)
N3 C6 C5 178.4(3)
C4 C5 C6 116.38(19)
C4 C5 C7 127.5(2)
C6 C5 C7 116.1(2)
C8 C9 C10 121.6(2)
C8 C9 H9 119.2
C10 C9 H9 119.2
C19 C20 C21 121.8(2)
C19 C20 H20 119.1
C21 C20 H20 119.1
C20 C21 C16 120.6(2)
C20 C21 H21 119.7
C16 C21 H21 119.7
C23 C22 C24 122.9(4)
C23 C22 C19 113.7(3)
C24 C22 C19 115.7(3)
C23 C22 H22 99.3
C24 C22 H22 99.3
C19 C22 H22 99.3
C22 C23 H23A 109.5
C22 C23 H23B 109.5
H23A C23 H23B 109.5
C22 C23 H23C 109.5
H23A C23 H23C 109.5
H23B C23 H23C 109.5
C22 C24 H24A 109.5
C22 C24 H24B 109.5
H24A C24 H24B 109.5
C22 C24 H24C 109.5
H24A C24 H24C 109.5
H24B C24 H24C 109.5
C30 C25 C26 117.7(2)
C30 C25 C2 120.8(2)
C26 C25 C2 121.6(2)
C27 C26 C25 120.8(2)
C27 C26 H26 119.6
C25 C26 H26 119.6
C26 C27 C28 122.0(2)
C26 C27 H27 119.0
C28 C27 H27 119.0
C29 C28 C27 117.0(2)
C29 C28 C31 121.7(3)
C27 C28 C31 121.3(3)
C28 C29 C30 121.5(3)
C28 C29 H29 119.3
C30 C29 H29 119.3
C25 C30 C29 121.0(2)
C25 C30 H30 119.5
C29 C30 H30 119.5
C33 C31 C32 111.4(4)
C33 C31 C28 113.7(3)
C32 C31 C28 110.8(3)
C33 C31 H31 106.8
C32 C31 H31 106.8
C28 C31 H31 106.8
C31 C32 H32A 109.5
C31 C32 H32B 109.5
H32A C32 H32B 109.5
C31 C32 H32C 109.5
H32A C32 H32C 109.5
H32B C32 H32C 109.5
C31 C33 H33A 109.5
C31 C33 H33B 109.5
H33A C33 H33B 109.5
C31 C33 H33C 109.5
H33A C33 H33C 109.5
H33B C33 H33C 109.5
C20 C19 C18 117.3(2)
C20 C19 C22 120.3(3)
C18 C19 C22 122.4(3)
C17 C18 C19 121.6(2)
C17 C18 H18 119.2
C19 C18 H18 119.2
C18 C17 C16 120.7(2)
C18 C17 H17 119.7
C16 C17 H17 119.7
C17 C16 C21 118.0(2)
C17 C16 C3 121.9(2)
C21 C16 C3 120.0(2)
C13 C15 H15A 109.5
C13 C15 H15B 109.5
H15A C15 H15B 109.5
C13 C15 H15C 109.5
H15A C15 H15C 109.5
H15B C15 H15C 109.5
C13 C14 H14A 109.5
C13 C14 H14B 109.5
H14A C14 H14B 109.5
C13 C14 H14C 109.5
H14A C14 H14C 109.5
H14B C14 H14C 109.5
C14 C13 C15 113.0(3)
C14 C13 C10 113.8(3)
C15 C13 C10 110.6(3)
C14 C13 H13 106.3
C15 C13 H13 106.3
C10 C13 H13 106.3
C7 C12 C11 120.5(2)
C7 C12 H12 119.7
C11 C12 H12 119.7
C10 C11 C12 121.6(2)
C10 C11 H11 119.2
C12 C11 H11 119.2
C9 C10 C11 117.3(2)
C9 C10 C13 120.5(2)
C11 C10 C13 122.2(3)

loop_
_geom_bond_atom_site_label_1
_geom_bond_atom_site_label_2
_geom_bond_distance
N1 C1 1.318(3)
N1 C4 1.397(3)
C1 N2 1.325(3)
C1 C2 1.478(3)
N2 H2N1 0.88(2)
N2 H2N2 0.89(2)
C2 C3 1.345(3)
C2 C25 1.479(3)
C3 C16 1.481(3)
C3 C4 1.488(3)
N3 C6 1.146(3)
C4 C5 1.364(3)
C8 C9 1.375(3)
C8 C7 1.389(3)
C8 H8 0.9300
C7 C12 1.381(3)
C7 C5 1.484(3)
C6 C5 1.432(3)
C9 C10 1.377(4)
C9 H9 0.9300
C20 C19 1.371(4)
C20 C21 1.379(3)
C20 H20 0.9300
C21 C16 1.382(3)
C21 H21 0.9300
C22 C23 1.440(6)
C22 C24 1.449(5)
C22 C19 1.527(4)
C22 H22 0.9800
C23 H23A 0.9600
C23 H23B 0.9600
C23 H23C 0.9600
C24 H24A 0.9600
C24 H24B 0.9600
C24 H24C 0.9600
C25 C30 1.383(3)
C25 C26 1.386(3)
C26 C27 1.375(4)
C26 H26 0.9300
C27 C28 1.382(4)
C27 H27 0.9300
C28 C29 1.382(4)
C28 C31 1.519(4)
C29 C30 1.386(4)
C29 H29 0.9300
C30 H30 0.9300
C31 C33 1.471(6)
C31 C32 1.483(5)
C31 H31 0.9800
C32 H32A 0.9600
C32 H32B 0.9600
C32 H32C 0.9600
C33 H33A 0.9600
C33 H33B 0.9600
C33 H33C 0.9600
C19 C18 1.383(4)
C18 C17 1.376(3)
C18 H18 0.9300
C17 C16 1.380(3)
C17 H17 0.9300
C15 C13 1.488(5)
C15 H15A 0.9600
C15 H15B 0.9600
C15 H15C 0.9600
C14 C13 1.477(5)
C14 H14A 0.9600
C14 H14B 0.9600
C14 H14C 0.9600
C13 C10 1.532(3)
C13 H13 0.9800
C12 C11 1.383(3)
C12 H12 0.9300
C11 C10 1.382(4)
C11 H11 0.9300

loop_
_geom_hbond_atom_site_label_D
_geom_hbond_atom_site_label_H
_geom_hbond_atom_site_label_A
_geom_hbond_distance_DH
_geom_hbond_distance_HA
_geom_hbond_distance_DA
_geom_hbond_angle_DHA
_geom_hbond_site_symmetry_A
_geom_hbond_publ_flag
N2 H2N1 N3 0.88(2) 2.64(3) 3.079(3) 112(2) 5_656 yes
N2 H2N2 N1 0.89(2) 2.05(2) 2.941(3) 177(2) 5_656 yes

loop_
_geom_torsion_atom_site_label_1
_geom_torsion_atom_site_label_2
_geom_torsion_atom_site_label_3
_geom_torsion_atom_site_label_4
_geom_torsion
C4 N1 C1 N2 -177.8(2)
C4 N1 C1 C2 0.5(3)
N1 C1 C2 C3 -1.5(3)
N2 C1 C2 C3 176.7(2)
N1 C1 C2 C25 179.7(2)
N2 C1 C2 C25 -2.1(4)
C1 C2 C3 C16 -178.6(2)
C25 C2 C3 C16 0.2(4)
C1 C2 C3 C4 1.8(2)
C25 C2 C3 C4 -179.5(2)
C1 N1 C4 C5 179.5(2)
C1 N1 C4 C3 0.7(2)
C2 C3 C4 C5 179.6(2)
C16 C3 C4 C5 0.0(4)
C2 C3 C4 N1 -1.6(2)
C16 C3 C4 N1 178.7(2)
C9 C8 C7 C12 -3.5(4)
C9 C8 C7 C5 176.1(2)
N1 C4 C5 C6 -3.8(3)
C3 C4 C5 C6 174.8(2)
N1 C4 C5 C7 178.5(2)
C3 C4 C5 C7 -2.9(4)
C12 C7 C5 C4 121.5(3)
C8 C7 C5 C4 -58.2(4)
C12 C7 C5 C6 -56.2(3)
C8 C7 C5 C6 124.1(3)
C7 C8 C9 C10 0.8(4)
C19 C20 C21 C16 -1.9(5)
C3 C2 C25 C30 128.1(3)
C1 C2 C25 C30 -53.4(3)
C3 C2 C25 C26 -50.9(4)
C1 C2 C25 C26 127.6(3)
C30 C25 C26 C27 -0.1(4)
C2 C25 C26 C27 179.0(2)
C25 C26 C27 C28 0.1(4)
C26 C27 C28 C29 -0.2(4)
C26 C27 C28 C31 -177.5(3)
C27 C28 C29 C30 0.3(4)
C31 C28 C29 C30 177.5(3)
C26 C25 C30 C29 0.2(4)
C2 C25 C30 C29 -178.9(2)
C28 C29 C30 C25 -0.3(4)
C29 C28 C31 C33 43.7(5)
C27 C28 C31 C33 -139.1(4)
C29 C28 C31 C32 -82.7(4)
C27 C28 C31 C32 94.4(4)
C21 C20 C19 C18 0.8(5)
C21 C20 C19 C22 -179.6(4)
C23 C22 C19 C20 -57.1(6)
C24 C22 C19 C20 152.5(4)
C23 C22 C19 C18 122.4(4)
C24 C22 C19 C18 -28.0(6)
C20 C19 C18 C17 0.2(4)
C22 C19 C18 C17 -179.3(3)
C19 C18 C17 C16 -0.2(4)
C18 C17 C16 C21 -0.9(4)
C18 C17 C16 C3 -179.2(2)
C20 C21 C16 C17 1.9(4)
C20 C21 C16 C3 -179.7(3)
C2 C3 C16 C17 118.6(3)
C4 C3 C16 C17 -61.8(3)
C2 C3 C16 C21 -59.7(3)
C4 C3 C16 C21 119.8(3)
C8 C7 C12 C11 3.5(4)
C5 C7 C12 C11 -176.2(2)
C7 C12 C11 C10 -0.7(4)
C8 C9 C10 C11 2.1(4)
C8 C9 C10 C13 -177.4(2)
C12 C11 C10 C9 -2.1(4)
C12 C11 C10 C13 177.3(3)
C14 C13 C10 C9 133.2(3)
C15 C13 C10 C9 -98.3(4)
C14 C13 C10 C11 -46.3(4)
C15 C13 C10 C11 82.2(4)
